data_1010954
loop_
_publ_author_name
'Wyckoff, R W G'

_publ_section_title
;
The crystal structure of the high temperature form of Cristobalite (Si
O2)
;
_journal_coden_ASTM AJSC5L
_journal_name_full
;
American Journal of Science, Serie 5(1,1921-1938)
;
_journal_page_first 448
_journal_page_last 459
_journal_volume 9
_journal_year 1925
_chemical_formula_structural 'Si O2'
_chemical_formula_sum 'O2 Si'
_chemical_name_mineral 'Cristobalite high'
_chemical_name_systematic 'Silicon oxide'
_space_group_IT_number 210
_symmetry_cell_setting cubic
_symmetry_Int_Tables_number 210
_symmetry_space_group_name_Hall 'F 4d 2 3'
_symmetry_space_group_name_H-M 'F 41 3 2'
_cell_angle_alpha 90
_cell_angle_beta 90
_cell_angle_gamma 90
_cell_formula_units_Z 8
_cell_length_a 7.12(1)
_cell_length_b 7.12(1)
_cell_length_c 7.12(1)
_cell_volume 360.9
_exptl_crystal_density_meas 2.21
_cod_database_code 1010954

loop_
_symmetry_equiv_pos_as_xyz
x,y,z
z,x,y
y,z,x
1/4-x,1/4-z,1/4-y
1/4-y,1/4-x,1/4-z
1/4-z,1/4-y,1/4-x
-x,y,-z
-z,x,-y
-y,z,-x
3/4+x,1/4-z,3/4+y
3/4+y,1/4-x,3/4+z
3/4+z,1/4-y,3/4+x
x,-y,-z
z,-x,-y
y,-z,-x
1/4-x,3/4+z,3/4+y
1/4-y,3/4+x,3/4+z
1/4-z,3/4+y,3/4+x
-x,-y,z
-z,-x,y
-y,-z,x
3/4+x,3/4+z,1/4-y
3/4+y,3/4+x,1/4-z
3/4+z,3/4+y,1/4-x
x,1/2+y,1/2+z
1/2+x,y,1/2+z
1/2+x,1/2+y,z
z,1/2+x,1/2+y
1/2+z,x,1/2+y
1/2+z,1/2+x,y
y,1/2+z,1/2+x
1/2+y,z,1/2+x
1/2+y,1/2+z,x
1/4-x,3/4-z,3/4-y
3/4-x,1/4-z,3/4-y
3/4-x,3/4-z,1/4-y
1/4-y,3/4-x,3/4-z
3/4-y,1/4-x,3/4-z
3/4-y,3/4-x,1/4-z
1/4-z,3/4-y,3/4-x
3/4-z,1/4-y,3/4-x
3/4-z,3/4-y,1/4-x
-x,1/2+y,1/2-z
1/2-x,y,1/2-z
1/2-x,1/2+y,-z
-z,1/2+x,1/2-y
1/2-z,x,1/2-y
1/2-z,1/2+x,-y
-y,1/2+z,1/2-x
1/2-y,z,1/2-x
1/2-y,1/2+z,-x
3/4+x,3/4-z,1/4+y
1/4+x,1/4-z,1/4+y
1/4+x,3/4-z,3/4+y
3/4+y,3/4-x,1/4+z
1/4+y,1/4-x,1/4+z
1/4+y,3/4-x,3/4+z
3/4+z,3/4-y,1/4+x
1/4+z,1/4-y,1/4+x
1/4+z,3/4-y,3/4+x
x,1/2-y,1/2-z
1/2+x,-y,1/2-z
1/2+x,1/2-y,-z
z,1/2-x,1/2-y
1/2+z,-x,1/2-y
1/2+z,1/2-x,-y
y,1/2-z,1/2-x
1/2+y,-z,1/2-x
1/2+y,1/2-z,-x
1/4-x,1/4+z,1/4+y
3/4-x,3/4+z,1/4+y
3/4-x,1/4+z,3/4+y
1/4-y,1/4+x,1/4+z
3/4-y,3/4+x,1/4+z
3/4-y,1/4+x,3/4+z
1/4-z,1/4+y,1/4+x
3/4-z,3/4+y,1/4+x
3/4-z,1/4+y,3/4+x
-x,1/2-y,1/2+z
1/2-x,-y,1/2+z
1/2-x,1/2-y,z
-z,1/2-x,1/2+y
1/2-z,-x,1/2+y
1/2-z,1/2-x,y
-y,1/2-z,1/2+x
1/2-y,-z,1/2+x
1/2-y,1/2-z,x
3/4+x,1/4+z,3/4-y
1/4+x,3/4+z,3/4-y
1/4+x,1/4+z,1/4-y
3/4+y,1/4+x,3/4-z
1/4+y,3/4+x,3/4-z
1/4+y,1/4+x,1/4-z
3/4+z,1/4+y,3/4-x
1/4+z,3/4+y,3/4-x
1/4+z,1/4+y,1/4-x

loop_
_atom_site_label
_atom_site_type_symbol
_atom_site_symmetry_multiplicity
_atom_site_Wyckoff_symbol
_atom_site_fract_x
_atom_site_fract_y
_atom_site_fract_z
_atom_site_occupancy
_atom_site_attached_hydrogens
_atom_site_calc_flag
Si1 Si4+ 8 a 0. 0. 0. 1. 0 d
O1 O2- 16 c 0.125 0.125 0.125 1. 0 d

loop_
_atom_type_symbol
_atom_type_oxidation_number
Si4+ 4.000
O2- -2.000
